data_7014133
loop_
_publ_author_name
'Kepert, Christopher M.'
'Bond, Alan M.'
'Deacon, Glen B.'
'Spiccia, Leone'
'Skelton, Brian W.'
'White, Allan H.'

_publ_section_title
;
 The synthesis and structure of heteroleptic tris(diimine)ruthenium(II)
 complexes.
;
_journal_issue 11
_journal_name_full 'Dalton transactions (Cambridge, England : 2003)'
_journal_page_first 1766
_journal_page_last 1774
_journal_paper_doi 10.1039/b401761g
_journal_year 2004
_chemical_formula_sum 'C37 H33.5 Cl2 N8.5 O8 Ru'
_chemical_formula_weight 897.2
_space_group_IT_number 15
_symmetry_cell_setting monoclinic
_symmetry_space_group_name_Hall '-C 2yc'
_symmetry_space_group_name_H-M 'C 1 2/c 1'
_audit_creation_date 03-01-10
_audit_creation_method Xtal3.6
_cell_angle_alpha 90.00000
_cell_angle_beta 99.7690(10)
_cell_angle_gamma 90.00000
_cell_formula_units_Z 8
_cell_length_a 29.007(3)
_cell_length_b 11.0680(10)
_cell_length_c 23.383(2)
_cell_measurement_reflns_used 6031
_cell_measurement_temperature 300(2)
_cell_measurement_theta_max 24.6
_cell_measurement_theta_min 2.5
_cell_volume 7398.2(12)
_computing_cell_refinement 'Siemens SAINT (Siemens, 1995)'
_computing_data_collection 'Siemens SMART (Siemens, 1995)'
_computing_data_reduction 'xtal ADDREF SORTRF'
_computing_molecular_graphics xtal
_computing_publication_material 'xtal BONDLA CIFIO'
_computing_structure_refinement 'xtal CRYLSQ'
_computing_structure_solution xtal
_diffrn_ambient_temperature 300(2)
_diffrn_measured_fraction_theta_full 1.0
_diffrn_measured_fraction_theta_max 1.0
_diffrn_measurement_device_type
;
Bruker SMART CCD diffractometer
;
_diffrn_measurement_method '\w scans'
_diffrn_radiation_detector 'CCD area detector'
_diffrn_radiation_monochromator graphite
_diffrn_radiation_source 'sealed tube'
_diffrn_radiation_type 'Mo K\a'
_diffrn_radiation_wavelength .71073
_diffrn_reflns_av_R_equivalents .049
_diffrn_reflns_av_sigmaI/netI .079
_diffrn_reflns_limit_h_max 35
_diffrn_reflns_limit_h_min -36
_diffrn_reflns_limit_k_max 13
_diffrn_reflns_limit_k_min -13
_diffrn_reflns_limit_l_max 29
_diffrn_reflns_limit_l_min -29
_diffrn_reflns_number 36802
_diffrn_reflns_theta_full 26.37
_diffrn_reflns_theta_max 26.37
_diffrn_reflns_theta_min 1.42
_diffrn_standards_decay_% 0
_diffrn_standards_number 0
_exptl_absorpt_coefficient_mu .635
_exptl_absorpt_correction_T_max .86
_exptl_absorpt_correction_T_min .71
_exptl_absorpt_correction_type multi-scan
_exptl_absorpt_process_details
;
SADABS; Sheldrick, 1996
;
_exptl_crystal_colour red
_exptl_crystal_density_diffrn 1.611
_exptl_crystal_density_method 'not measured'
_exptl_crystal_description prism
_exptl_crystal_F_000 3656
_exptl_crystal_size_max .4
_exptl_crystal_size_mid .4
_exptl_crystal_size_min .1
_refine_diff_density_max .912
_refine_diff_density_min -.931
_refine_ls_extinction_method none
_refine_ls_goodness_of_fit_all 1.088
_refine_ls_goodness_of_fit_ref 1.068
_refine_ls_hydrogen_treatment noref
_refine_ls_matrix_type atomblock
_refine_ls_number_constraints 0
_refine_ls_number_parameters 412
_refine_ls_number_reflns 5577
_refine_ls_number_restraints 0
_refine_ls_R_factor_all .096
_refine_ls_R_factor_gt .067
_refine_ls_shift/su_max .056
_refine_ls_shift/su_mean .003
_refine_ls_structure_factor_coef F
_refine_ls_weighting_scheme calc
_refine_ls_wR_factor_all .121
_refine_ls_wR_factor_ref .102
_reflns_d_resolution_high .8
_reflns_d_resolution_low 14.252
_reflns_Friedel_coverage 0
_reflns_limit_h_max 36
_reflns_limit_h_min 0
_reflns_limit_k_max 13
_reflns_limit_k_min 0
_reflns_limit_l_max 28
_reflns_limit_l_min -29
_reflns_number_gt 5577
_reflns_number_total 7580
_reflns_threshold_expression 'F    > 4.00 sig(F   )'
_cod_data_source_file b401761g.txt
_cod_data_source_block ck486
_cod_original_sg_symbol_Hall -c_2yc
_cod_original_sg_symbol_H-M C_1_2/c_1
_cod_original_formula_sum 'C37 H33.5 Cl2 N8.5 O8 Ru1'
_cod_database_code 7014133

loop_
_symmetry_equiv_pos_as_xyz
+x,+y,+z
-x,+y,1/2-z
-x,-y,-z
+x,-y,1/2+z
1/2+x,1/2+y,+z
1/2-x,1/2+y,1/2-z
1/2-x,1/2-y,-z
1/2+x,1/2-y,1/2+z

loop_
_atom_site_label
_atom_site_fract_x
_atom_site_fract_y
_atom_site_fract_z
_atom_site_U_iso_or_equiv
_atom_site_adp_type
_atom_site_calc_flag
_atom_site_calc_attached_atom
_atom_site_occupancy
_atom_site_disorder_assembly
_atom_site_disorder_group
Ru .400323(15) .80217(4) .35030(2) .0397(3) Uani ? ? 1.00000 ? ?
N11 .4525(2) .6786(5) .3557(3) .0303(17) Uiso ? ? .50000 ? ?
C12 .4550(2) .6080(7) .4058(3) .034(2) Uiso ? ? .50000 ? ?
C13 .4862(3) .5104(6) .4149(2) .042(2) Uiso ? ? .50000 ? ?
C14 .5148(2) .4836(5) .3740(3) .048(3) Uiso ? ? .50000 ? ?
C15 .5122(2) .5543(7) .3240(2) .053(3) Uiso ? ? .50000 ? ?
C16 .4811(3) .6518(6) .3148(2) .042(2) Uiso ? ? .50000 ? ?
H13 .4879(4) .4624(8) .4489(3) .05200 Uiso ? ? .50000 ? ?
H14 .5360(3) .4176(7) .3803(4) .06100 Uiso ? ? .50000 ? ?
H15 .5315(3) .5361(10) .2962(3) .06300 Uiso ? ? .50000 ? ?
H16 .4793(4) .6998(8) .2808(3) .06000 Uiso ? ? .50000 ? ?
N11A .4492(3) .6608(8) .3597(3) .048(2) Uiso ? ? .50000 ? ?
C12A .4447(3) .5547(11) .3909(3) .063(3) Uiso ? ? .50000 ? ?
C13A .4754(4) .4582(6) .3882(3) .082(5) Uiso ? ? .50000 ? ?
C14A .5106(3) .4676(8) .3541(3) .072(4) Uiso ? ? .50000 ? ?
C15A .5150(3) .5736(10) .3229(3) .047(3) Uiso ? ? .50000 ? ?
C16A .4843(4) .6701(6) .3256(3) .033(2) Uiso ? ? .50000 ? ?
H13A .4724(7) .3863(8) .4094(4) .09400 Uiso ? ? .50000 ? ?
H14A .5314(5) .4021(12) .3522(5) .06100 Uiso ? ? .50000 ? ?
H15A .5389(3) .5801(16) .2998(5) .06300 Uiso ? ? .50000 ? ?
H16A .4873(6) .7421(8) .3044(4) .06000 Uiso ? ? .50000 ? ?
N1A .4168(4) .5531(10) .4285(5) .065(7) Uani ? ? .50000 ? ?
N11' .4080(3) .7641(6) .4350(2) .054(2) Uiso ? ? .50000 ? ?
C12' .4293(2) .6514(7) .4472(3) .041(2) Uiso ? ? .50000 ? ?
C13' .4270(3) .5935(5) .4998(3) .055(3) Uiso ? ? .50000 ? ?
C14' .4032(3) .6483(6) .5403(2) .055(3) Uiso ? ? .50000 ? ?
C15' .3819(2) .7610(7) .5282(3) .054(3) Uiso ? ? .50000 ? ?
C16' .3843(3) .8188(5) .4755(3) .033(2) Uiso ? ? .50000 ? ?
H13' .4415(4) .5172(6) .5081(4) .06500 Uiso ? ? .50000 ? ?
H14' .3998(4) .6050(8) .5744(3) .06100 Uiso ? ? .50000 ? ?
H15' .3658(3) .7982(10) .5557(3) .07500 Uiso ? ? .50000 ? ?
H16' .3668(4) .8816(7) .4544(4) .03900 Uiso ? ? .50000 ? ?
N11'A .3987(3) .7597(8) .4397(3) .0319(17) Uiso ? ? .50000 ? ?
C12'A .4030(3) .6406(7) .4600(3) .061(3) Uiso ? ? .50000 ? ?
C13'A .3928(4) .6124(5) .5148(3) .064(4) Uiso ? ? .50000 ? ?
C14'A .3781(3) .7033(8) .5494(3) .075(4) Uiso ? ? .50000 ? ?
C15'A .3737(3) .8224(7) .5290(3) .072(4) Uiso ? ? .50000 ? ?
C16'A .3841(3) .8506(5) .4742(3) .070(4) Uiso ? ? .50000 ? ?
H13'A .3958(5) .5315(6) .5286(5) .06100 Uiso ? ? .50000 ? ?
H14'A .3711(4) .6840(11) .5865(3) .09700 Uiso ? ? .50000 ? ?
H15'A .3599(5) .8784(9) .5518(4) .09500 Uiso ? ? .50000 ? ?
H16'A .3812(5) .9315(6) .4605(5) .03900 Uiso ? ? .50000 ? ?
N21 .3999(2) .8369(5) .25945(18) .0262(16) Uiso ? ? .50000 ? ?
C22 .4067(2) .9518(5) .2373(2) .030(2) Uiso ? ? .50000 ? ?
C23 .4032(3) .9685(4) .1773(2) .035(2) Uiso ? ? .50000 ? ?
C24 .3931(2) .8702(5) .13962(18) .035(2) Uiso ? ? .50000 ? ?
C25 .3863(2) .7553(5) .1618(2) .045(3) Uiso ? ? .50000 ? ?
C26 .3897(3) .7387(4) .2218(2) .059(3) Uiso ? ? .50000 ? ?
H23 .4078(4) 1.0465(5) .1623(3) .05500 Uiso ? ? .50000 ? ?
H24 .3908(3) .8815(7) .09898(18) .07100 Uiso ? ? .50000 ? ?
H25 .3794(4) .6887(6) .1362(3) .08600 Uiso ? ? .50000 ? ?
H26 .3850(4) .6608(5) .2368(3) .05600 Uiso ? ? .50000 ? ?
N21A .4026(3) .8294(6) .2683(2) .043(2) Uiso ? ? .50000 ? ?
C22A .4229(3) .9409(6) .2587(3) .056(3) Uiso ? ? .50000 ? ?
C23A .4252(3) .9782(5) .2020(3) .069(4) Uiso ? ? .50000 ? ?
C24A .4072(3) .9041(6) .1550(2) .057(3) Uiso ? ? .50000 ? ?
C25A .3871(3) .7926(6) .1646(2) .048(3) Uiso ? ? .50000 ? ?
C26A .3848(3) .7552(5) .2212(3) .029(2) Uiso ? ? .50000 ? ?
H23A .4389(4) 1.0538(6) .1955(4) .08600 Uiso ? ? .50000 ? ?
H24A .4088(4) .9294(9) .1165(2) .07100 Uiso ? ? .50000 ? ?
H25A .3751(4) .7423(8) .1327(3) .08600 Uiso ? ? .50000 ? ?
H26A .3712(4) .6795(6) .2276(4) .05600 Uiso ? ? .50000 ? ?
N2 .4203(3) 1.0446(8) .2748(3) .0333(18) Uiso ? ? .50000 ? ?
N21' .4534(2) .9409(6) .3627(3) .0248(15) Uiso ? ? .50000 ? ?
C22' .4496(2) 1.0448(8) .3281(2) .034(2) Uiso ? ? .50000 ? ?
C23' .4796(3) 1.1429(5) .3438(3) .032(2) Uiso ? ? .50000 ? ?
C24' .5132(2) 1.1371(6) .3942(3) .038(2) Uiso ? ? .50000 ? ?
C25' .51699(19) 1.0332(7) .4289(2) .040(2) Uiso ? ? .50000 ? ?
C26' .4871(3) .9352(4) .4131(2) .038(2) Uiso ? ? .50000 ? ?
H23' .4770(5) 1.2133(6) .3203(4) .07500 Uiso ? ? .50000 ? ?
H24' .5336(4) 1.2036(8) .4049(4) .06000 Uiso ? ? .50000 ? ?
H25' .5398(3) 1.0293(11) .4631(3) .11100 Uiso ? ? .50000 ? ?
H26' .4897(5) .8647(6) .4366(4) .07400 Uiso ? ? .50000 ? ?
N21'A .4498(3) .9230(6) .3614(4) .057(3) Uiso ? ? .50000 ? ?
C22'A .4494(3) .9944(8) .3119(3) .053(3) Uiso ? ? .50000 ? ?
C23'A .4763(3) 1.0999(7) .3152(3) .071(4) Uiso ? ? .50000 ? ?
C24'A .5036(3) 1.1340(6) .3678(4) .071(4) Uiso ? ? .50000 ? ?
C25'A .5040(3) 1.0625(8) .4173(3) .067(4) Uiso ? ? .50000 ? ?
C26'A .4771(3) .9570(7) .4141(3) .044(3) Uiso ? ? .50000 ? ?
H23'A .4760(5) 1.1484(9) .2816(4) .07500 Uiso ? ? .50000 ? ?
H24'A .5219(4) 1.2056(8) .3700(5) .06000 Uiso ? ? .50000 ? ?
H25'A .5226(4) 1.0857(12) .4531(3) .11100 Uiso ? ? .50000 ? ?
H26'A .4774(5) .9085(9) .4476(4) .07400 Uiso ? ? .50000 ? ?
N31 .34358(16) .6847(4) .3329(2) .040(2) Uani ? ? 1.00000 ? ?
C32 .3006(2) .7398(6) .3313(3) .049(3) Uani ? ? 1.00000 ? ?
C33 .2595(2) .6736(5) .3193(3) .053(3) Uani ? ? 1.00000 ? ?
C34 .2605(2) .5498(6) .3110(3) .060(4) Uani ? ? 1.00000 ? ?
C341 .2147(3) .4804(7) .3017(4) .079(5) Uani ? ? 1.00000 ? ?
C35 .3030(3) .4971(6) .3116(3) .065(4) Uani ? ? 1.00000 ? ?
C36 .3441(2) .5687(5) .3226(3) .052(3) Uani ? ? 1.00000 ? ?
N31' .34536(15) .9219(4) .3500(2) .042(2) Uani ? ? 1.00000 ? ?
C32' .3021(2) .8727(5) .3420(3) .044(3) Uani ? ? 1.00000 ? ?
C33' .2630(2) .9399(5) .3447(3) .054(3) Uani ? ? 1.00000 ? ?
C34' .2660(2) 1.0639(6) .3538(3) .064(4) Uani ? ? 1.00000 ? ?
C341' .2229(2) 1.1359(7) .3547(4) .084(5) Uani ? ? 1.00000 ? ?
C35' .3097(2) 1.1122(6) .3628(3) .063(4) Uani ? ? 1.00000 ? ?
C36' .3487(2) 1.0410(5) .3610(3) .055(3) Uani ? ? 1.00000 ? ?
N4 .2908(6) .2339(13) .5013(7) .101(10) Uani ? ? .50000 ? ?
N41 .2320(4) .3754(10) .4874(5) .140(9) Uani ? ? .50000 ? ?
C41 .2320(4) .3754(10) .4874(5) .140(9) Uani ? ? .50000 ? ?
C42 .2756(5) .3627(13) .4805(6) .168(11) Uani ? ? .50000 ? ?
N42 .2756(5) .3627(13) .4805(6) .168(11) Uani ? ? .50000 ? ?
C43 .2993(5) .4576(15) .4708(6) .156(11) Uani ? ? 1.00000 ? ?
C44 .2764(6) .5708(12) .4657(5) .168(11) Uani ? ? 1.00000 ? ?
C45 .2303(4) .5771(12) .4694(7) .161(11) Uani ? ? 1.00000 ? ?
C46 .2086(4) .4794(9) .4797(6) .135(9) Uani ? ? 1.00000 ? ?
Cl1 .61662(6) .66623(14) .78716(9) .0652(10) Uani ? ? 1.00000 ? ?
O11 .57741(18) .7294(4) .8005(3) .078(3) Uani ? ? 1.00000 ? ?
O12 .6161(3) .5482(5) .7964(4) .093(5) Uani ? ? .786(5) ? ?
O13 .6531(3) .7166(10) .8332(7) .173(10) Uani ? ? .786(5) ? ?
O14 .6260(6) .7038(9) .7326(6) .202(12) Uani ? ? .786(5) ? ?
O12' .5848(7) .5777(19) .7369(9) .057(5) Uiso ? ? .214(5) ? ?
O13' .6456(11) .596(3) .8308(14) .110(10) Uiso ? ? .214(5) ? ?
O14' .6491(6) .7159(15) .7594(7) .040(4) Uiso ? ? .214(5) ? ?
Cl2 .41921(9) 1.24691(16) .49032(8) .0858(13) Uani ? ? 1.00000 ? ?
O21 .4124(3) 1.1188(5) .4916(3) .140(6) Uani ? ? 1.00000 ? ?
O22 .3985(3) 1.3009(6) .5338(3) .116(5) Uani ? ? 1.00000 ? ?
O23 .3991(3) 1.2923(5) .4352(3) .112(5) Uani ? ? 1.00000 ? ?
O24 .4702(3) 1.2763(6) .5035(3) .106(5) Uani ? ? 1.00000 ? ?
H1A .40260 .47714 .43266 .08200 Uiso ? ? .50000 ? ?
H2 .40559 1.11636 .26541 .03900 Uiso ? ? .50000 ? ?
H33 .22992 .71515 .31814 .06400 Uiso ? ? 1.00000 ? ?
H341a .21819 .40331 .28556 .11600 Uiso ? ? 1.00000 ? ?
H341b .19101 .52450 .27714 .11600 Uiso ? ? 1.00000 ? ?
H341c .20471 .46830 .33832 .11600 Uiso ? ? 1.00000 ? ?
H35 .30385 .41182 .30361 .07300 Uiso ? ? 1.00000 ? ?
H36 .37465 .52837 .32380 .06400 Uiso ? ? 1.00000 ? ?
H33' .23312 .89879 .34015 .07100 Uiso ? ? 1.00000 ? ?
H341'a .22908 1.20890 .37785 .13000 Uiso ? ? 1.00000 ? ?
H341'b .19911 1.09208 .37012 .13000 Uiso ? ? 1.00000 ? ?
H341'c .20872 1.16100 .31655 .13000 Uiso ? ? 1.00000 ? ?
H35' .31439 1.19828 .37161 .07600 Uiso ? ? 1.00000 ? ?
H36' .37970 1.07731 .36918 .06600 Uiso ? ? 1.00000 ? ?
H4 .32306 .22318 .51126 .14900 Uiso ? ? .50000 ? ?
H43 .33119 .45417 .46650 .21000 Uiso ? ? 1.00000 ? ?
H44 .29003 .64749 .45931 .20200 Uiso ? ? 1.00000 ? ?
H45 .21321 .64761 .46597 .21900 Uiso ? ? 1.00000 ? ?
H46 .17610 .48147 .48277 .20000 Uiso ? ? 1.00000 ? ?

loop_
_atom_site_aniso_label
_atom_site_aniso_U_11
_atom_site_aniso_U_22
_atom_site_aniso_U_33
_atom_site_aniso_U_12
_atom_site_aniso_U_13
_atom_site_aniso_U_23
Ru .0361(3) .0378(3) .0452(3) .00149(18) .00695(19) -.0074(2)
N1A .087(8) .046(6) .066(7) .005(6) .028(6) .003(5)
N31 .042(2) .031(2) .048(3) .0019(18) .012(2) -.001(2)
C32 .047(3) .046(3) .054(3) .002(3) .013(3) .003(3)
C33 .047(3) .040(3) .072(4) -.008(3) .015(3) -.001(3)
C34 .055(4) .057(4) .070(4) -.013(3) .018(3) -.002(3)
C341 .071(5) .069(5) .099(6) -.032(4) .018(4) -.007(4)
C35 .075(4) .046(4) .082(5) -.007(3) .036(4) -.010(3)
C36 .065(4) .025(3) .072(4) .004(3) .033(3) .001(3)
N31' .037(2) .042(3) .047(3) .002(2) .009(2) .003(2)
C32' .039(3) .039(3) .053(3) .003(2) .001(2) .000(3)
C33' .046(3) .037(3) .079(4) .002(3) .008(3) -.002(3)
C34' .047(4) .051(4) .095(5) .011(3) .019(3) -.009(4)
C341' .043(4) .054(4) .151(8) .014(3) .002(4) -.025(5)
C35' .054(4) .040(3) .092(5) -.003(3) .007(3) -.009(3)
C36' .054(4) .034(3) .073(4) -.001(3) .002(3) -.001(3)
N4 .132(13) .064(9) .116(12) -.040(9) .051(10) -.021(8)
N41 .169(11) .115(8) .151(9) -.041(8) .069(8) -.045(7)
C41 .169(11) .115(8) .151(9) -.041(8) .069(8) -.045(7)
C42 .163(11) .166(11) .193(13) -.049(10) .080(9) -.090(10)
N42 .163(11) .166(11) .193(13) -.049(10) .080(9) -.090(10)
C43 .135(10) .203(14) .145(11) -.065(10) .063(8) -.054(10)
C44 .267(17) .133(10) .089(8) -.098(11) -.011(9) .010(7)
C45 .108(9) .103(9) .281(18) -.002(7) .054(10) -.050(10)
C46 .113(8) .078(7) .229(14) -.014(6) .071(9) -.041(8)
Cl1 .0577(10) .0415(8) .1048(14) .0057(7) .0379(9) .0157(9)
O11 .075(3) .046(3) .121(5) .017(2) .038(3) .003(3)
O12 .097(5) .023(3) .173(8) .009(3) .064(5) .011(4)
O13 .066(6) .160(10) .289(16) -.030(6) .021(7) -.084(10)
O14 .328(18) .123(9) .210(12) .119(10) .203(13) .091(8)
Cl2 .155(2) .0420(10) .0628(11) -.0128(11) .0262(12) -.0021(8)
O21 .254(10) .051(4) .109(5) -.044(5) .013(5) -.002(3)
O22 .177(7) .101(5) .083(4) -.003(4) .058(5) .004(3)
O23 .190(7) .069(4) .070(4) -.042(4) .001(4) .008(3)
O24 .143(6) .068(4) .111(5) -.004(4) .034(4) .015(3)

loop_
_atom_type_symbol
_atom_type_description
_atom_type_oxidation_number
_atom_type_number_in_cell
_atom_type_scat_dispersion_real
_atom_type_scat_dispersion_imag
_atom_type_scat_source
C ? 0 296 .002 .002 'Int Tables Vol IV Tables 2.2B and 2.3.1'
H ? 0 268 0 0 'Int Tables Vol IV Tables 2.2B and 2.3.1'
Cl ? 0 16 .132 .159 'Int Tables Vol IV Tables 2.2B and 2.3.1'
N ? 0 68 .004 .003 'Int Tables Vol IV Tables 2.2B and 2.3.1'
O ? 0 64 .008 .006 'Int Tables Vol IV Tables 2.2B and 2.3.1'
Ru ? 0 8 -1.42 .836 'Int Tables Vol IV Tables 2.2B and 2.3.1'

loop_
_diffrn_attenuator_code
_diffrn_attenuator_scale
? ?

loop_
_geom_angle_atom_site_label_1
_geom_angle_atom_site_label_2
_geom_angle_atom_site_label_3
_geom_angle_site_symmetry_1
_geom_angle_site_symmetry_2
_geom_angle_site_symmetry_3
_geom_angle
_geom_angle_publ_flag
N11 Ru N11' . . . 80.8(3) ?
N11 Ru N21 . . . 93.5(2) ?
N11 Ru N21' . . . 87.9(3) ?
N11 Ru N31 . . . 98.5(2) ?
N11 Ru N31' . . . 175.7(2) ?
N11A Ru N11'A . . . 82.0(3) ?
N11A Ru N21A . . . 94.7(3) ?
N11A Ru N21'A . . . 91.7(3) ?
N11' Ru N21 . . . 173.7(3) ?
N11' Ru N21' . . . 93.5(3) ?
N11' Ru N31 . . . 90.7(3) ?
N11' Ru N31' . . . 95.4(3) ?
N11'A Ru N21A . . . 176.2(3) ?
N11'A Ru N21'A . . . 99.1(3) ?
N21 Ru N21' . . . 83.7(2) ?
N21 Ru N31 . . . 92.7(2) ?
N21 Ru N31' . . . 90.4(2) ?
N21A Ru N21'A . . . 82.9(3) ?
N21' Ru N31 . . . 172.8(2) ?
N21' Ru N31' . . . 94.4(2) ?
N31 Ru N31' . . . 79.43(17) ?
Ru N11 C12 . . . 111.2(5) ?
Ru N11 C16 . . . 128.5(4) ?
C12 N11 C16 . . . 120.1(6) ?
N11 C12 C13 . . . 119.9(6) ?
N11 C12 C12' . . . 115.3(6) ?
C13 C12 C12' . . . 124.3(6) ?
C12 C13 C14 . . . 120.0(5) ?
C12 C13 H13 . . . 120.0 ?
C14 C13 H13 . . . 120.0 ?
C13 C14 C15 . . . 119.9(6) ?
C13 C14 H14 . . . 120.0 ?
C15 C14 H14 . . . 120.1 ?
C14 C15 C16 . . . 120.1(6) ?
C14 C15 H15 . . . 120.0 ?
C16 C15 H15 . . . 120.0 ?
N11 C16 C15 . . . 120.0(5) ?
N11 C16 H16 . . . 119.9 ?
C15 C16 H16 . . . 120.1 ?
Ru N11A C12A . . . 124.0(7) ?
Ru N11A C16A . . . 115.4(6) ?
C12A N11A C16A . . . 120.0(8) ?
N11A C12A C13A . . . 120.0(8) ?
N11A C12A N1A . . . 119.4(10) ?
C13A C12A N1A . . . 119.9(10) ?
C12A C13A C14A . . . 120.0(7) ?
C12A C13A H13A . . . 120.0 ?
C14A C13A H13A . . . 120.0 ?
C13A C14A C15A . . . 119.9(8) ?
C13A C14A H14A . . . 120.0 ?
C15A C14A H14A . . . 120.1 ?
C14A C15A C16A . . . 120.0(8) ?
C14A C15A H15A . . . 120.0 ?
C16A C15A H15A . . . 120.0 ?
N11A C16A C15A . . . 120.0(7) ?
N11A C16A H16A . . . 120.0 ?
C15A C16A H16A . . . 120.0 ?
C12A N1A C12'A . . . 130.8(11) ?
C12A N1A H1A . . . 114.5 ?
C12'A N1A H1A . . . 114.6 ?
Ru N11' C12' . . . 111.1(5) ?
Ru N11' C16' . . . 126.5(5) ?
C12' N11' C16' . . . 120.0(6) ?
C12 C12' N11' . . . 115.7(6) ?
C12 C12' C13' . . . 124.0(7) ?
N11' C12' C13' . . . 120.1(6) ?
C12' C13' C14' . . . 119.9(6) ?
C12' C13' H13' . . . 120.1 ?
C14' C13' H13' . . . 120.0 ?
C13' C14' C15' . . . 120.0(6) ?
C13' C14' H14' . . . 118.8 ?
C15' C14' H14' . . . 121.1 ?
C14' C15' C16' . . . 120.0(6) ?
C14' C15' H15' . . . 120.0 ?
C16' C15' H15' . . . 120.1 ?
N11' C16' C15' . . . 120.1(6) ?
N11' C16' H16' . . . 104.2 ?
C15' C16' H16' . . . 133.7 ?
Ru N11'A C12'A . . . 121.3(5) ?
Ru N11'A C16'A . . . 117.5(5) ?
C12'A N11'A C16'A . . . 120.0(7) ?
N1A C12'A N11'A . . . 121.4(8) ?
N1A C12'A C13'A . . . 118.6(8) ?
N11'A C12'A C13'A . . . 120.0(7) ?
C12'A C13'A C14'A . . . 120.0(6) ?
C12'A C13'A H13'A . . . 120.0 ?
C14'A C13'A H13'A . . . 119.9 ?
C13'A C14'A C15'A . . . 120.0(7) ?
C13'A C14'A H14'A . . . 120.0 ?
C15'A C14'A H14'A . . . 120.0 ?
C14'A C15'A C16'A . . . 120.0(7) ?
C14'A C15'A H15'A . . . 116.6 ?
C16'A C15'A H15'A . . . 122.9 ?
N11'A C16'A C15'A . . . 120.0(6) ?
N11'A C16'A H16'A . . . 120.0 ?
C15'A C16'A H16'A . . . 120.0 ?
Ru N21 C22 . . . 123.3(4) ?
Ru N21 C26 . . . 116.6(4) ?
C22 N21 C26 . . . 120.0(4) ?
N21 C22 C23 . . . 120.0(5) ?
N21 C22 N2 . . . 119.2(5) ?
C23 C22 N2 . . . 120.5(6) ?
C22 C23 C24 . . . 120.0(5) ?
C22 C23 H23 . . . 120.0 ?
C24 C23 H23 . . . 120.0(7) ?
C23 C24 C25 . . . 120.0(4) ?
C23 C24 H24 . . . 120.0 ?
C25 C24 H24 . . . 120.0 ?
C24 C25 C26 . . . 120.0(4) ?
C24 C25 H25 . . . 120.0 ?
C26 C25 H25 . . . 120.0 ?
N21 C26 C25 . . . 120.0(5) ?
N21 C26 H26 . . . 120.0 ?
C25 C26 H26 . . . 120.0 ?
Ru N21A C22A . . . 112.2(4) ?
Ru N21A C26A . . . 127.8(5) ?
C22A N21A C26A . . . 119.9(5) ?
N21A C22A C23A . . . 120.0(5) ?
N21A C22A C22'A . . . 113.0(6) ?
C23A C22A C22'A . . . 125.4(7) ?
C22A C23A C24A . . . 120.0(6) ?
C22A C23A H23A . . . 120.0 ?
C24A C23A H23A . . . 120.0 ?
C23A C24A C25A . . . 120.0(5) ?
C23A C24A H24A . . . 120.0 ?
C25A C24A H24A . . . 120.0 ?
C24A C25A C26A . . . 120.1(5) ?
C24A C25A H25A . . . 120.0 ?
C26A C25A H25A . . . 120.0 ?
N21A C26A C25A . . . 120.1(6) ?
N21A C26A H26A . . . 120.0 ?
C25A C26A H26A . . . 120.0 ?
C22 N2 C22' . . . 130.3(7) ?
C22 N2 H2 . . . 115.3 ?
C22' N2 H2 . . . 114.0 ?
Ru N21' C22' . . . 121.5(4) ?
Ru N21' C26' . . . 117.4(5) ?
C22' N21' C26' . . . 120.0(6) ?
N2 C22' N21' . . . 119.7(7) ?
N2 C22' C23' . . . 119.8(7) ?
N21' C22' C23' . . . 120.0(5) ?
C22' C23' C24' . . . 120.0(5) ?
C22' C23' H23' . . . 119.9 ?
C24' C23' H23' . . . 120.1 ?
C23' C24' C25' . . . 120.0(6) ?
C23' C24' H24' . . . 120.0 ?
C25' C24' H24' . . . 120.0 ?
C24' C25' C26' . . . 120.0(5) ?
C24' C25' H25' . . . 120.0 ?
C26' C25' H25' . . . 120.0 ?
N21' C26' C25' . . . 120.0(5) ?
N21' C26' H26' . . . 120.0 ?
C25' C26' H26' . . . 120.0 ?
Ru N21'A C22'A . . . 112.1(6) ?
Ru N21'A C26'A . . . 126.6(6) ?
C22'A N21'A C26'A . . . 120.0(7) ?
C22A C22'A N21'A . . . 113.7(7) ?
C22A C22'A C23'A . . . 126.0(6) ?
N21'A C22'A C23'A . . . 120.0(6) ?
C22'A C23'A C24'A . . . 120.0(7) ?
C22'A C23'A H23'A . . . 120.0 ?
C24'A C23'A H23'A . . . 120.0 ?
C23'A C24'A C25'A . . . 120.0(7) ?
C23'A C24'A H24'A . . . 120.0 ?
C25'A C24'A H24'A . . . 120.0 ?
C24'A C25'A C26'A . . . 120.0(6) ?
C24'A C25'A H25'A . . . 120.0 ?
C26'A C25'A H25'A . . . 120.0 ?
N21'A C26'A C25'A . . . 120.0(6) ?
N21'A C26'A H26'A . . . 120.0 ?
C25'A C26'A H26'A . . . 120.0 ?
Ru N31 C32 . . . 114.2(4) ?
Ru N31 C36 . . . 128.0(4) ?
C32 N31 C36 . . . 117.8(5) ?
N31 C32 C33 . . . 120.8(5) ?
N31 C32 C32' . . . 115.4(5) ?
C33 C32 C32' . . . 123.8(5) ?
C32 C33 C34 . . . 121.0(6) ?
C32 C33 H33 . . . 118.8 ?
C34 C33 H33 . . . 120.2 ?
C33 C34 C341 . . . 118.9(6) ?
C33 C34 C35 . . . 117.5(6) ?
C341 C34 C35 . . . 123.6(7) ?
C34 C341 H341a . . . 111.4 ?
C34 C341 H341b . . . 110.7 ?
C34 C341 H341c . . . 109.4 ?
H341a C341 H341b . . . 109.8 ?
H341a C341 H341c . . . 107.3 ?
H341b C341 H341c . . . 108.2 ?
C34 C35 C36 . . . 119.6(6) ?
C34 C35 H35 . . . 118.0 ?
C36 C35 H35 . . . 122.4 ?
N31 C36 C35 . . . 123.1(6) ?
N31 C36 H36 . . . 118.6 ?
C35 C36 H36 . . . 118.3 ?
Ru N31' C32' . . . 116.0(4) ?
Ru N31' C36' . . . 126.7(4) ?
C32' N31' C36' . . . 117.1(5) ?
C32 C32' N31' . . . 114.9(5) ?
C32 C32' C33' . . . 122.9(5) ?
N31' C32' C33' . . . 122.2(5) ?
C32' C33' C34' . . . 120.9(6) ?
C32' C33' H33' . . . 118.2 ?
C34' C33' H33' . . . 120.9 ?
C33' C34' C341' . . . 120.1(6) ?
C33' C34' C35' . . . 116.4(6) ?
C341' C34' C35' . . . 123.4(6) ?
C34' C341' H341'a . . . 112.2 ?
C34' C341' H341'b . . . 113.1 ?
C34' C341' H341'c . . . 111.8 ?
H341'a C341' H341'b . . . 106.7 ?
H341'a C341' H341'c . . . 106.7 ?
H341'b C341' H341'c . . . 105.9 ?
C34' C35' C36' . . . 121.0(6) ?
C34' C35' H35' . . . 120.5 ?
C36' C35' H35' . . . 118.4 ?
N31' C36' C35' . . . 122.2(6) ?
N31' C36' H36' . . . 118.4 ?
C35' C36' H36' . . . 119.4 ?
C42 N4 H4 . . . 114.5 ?
N42 N4 H4 . . . 114.5 ?
C42 N41 C46 . . . 123.8(12) ?
N42 N41 C46 . . . 123.8(12) ?
C42 C41 C46 . . . 123.8(12) ?
C42 C41 N4 . . '7 556' 114.9(12) ?
N42 C41 C46 . . . 123.8(12) ?
N42 C41 N4 . . '7 556' 114.9(12) ?
C46 C41 N4 . . '7 556' 121.1(12) ?
N4 C42 N41 . . . 106.8(13) ?
N4 C42 C41 . . . 106.8(13) ?
N4 C42 C43 . . . 132.2(13) ?
N41 C42 C43 . . . 119.1(13) ?
C41 N42 C43 . . . 119.1(13) ?
C42 C43 C44 . . . 118.5(13) ?
C42 C43 H43 . . . 122.8 ?
N42 C43 C44 . . . 118.5(13) ?
N42 C43 H43 . . . 122.8 ?
C44 C43 H43 . . . 118.7 ?
C43 C44 C45 . . . 119.7(13) ?
C43 C44 H44 . . . 126.7 ?
C45 C44 H44 . . . 113.7 ?
C44 C45 C46 . . . 119.0(12) ?
C44 C45 H45 . . . 124.1 ?
C46 C45 H45 . . . 116.8 ?
N41 C46 C45 . . . 119.5(12) ?
N41 C46 H46 . . . 119.7 ?
C41 C46 C45 . . . 119.5(12) ?
C41 C46 H46 . . . 119.7 ?
C45 C46 H46 . . . 120.8 ?
O11 Cl1 O12 . . . 114.8(4) ?
O11 Cl1 O13 . . . 98.9(5) ?
O11 Cl1 O14 . . . 109.9(6) ?
O11 Cl1 O12' . . . 94.4(8) ?
O11 Cl1 O13' . . . 120.4(14) ?
O11 Cl1 O14' . . . 124.0(8) ?
O12 Cl1 O13 . . . 106.2(6) ?
O12 Cl1 O14 . . . 116.6(6) ?
O13 Cl1 O14 . . . 108.8(8) ?
O12' Cl1 O13' . . . 111.6(14) ?
O12' Cl1 O14' . . . 104.3(10) ?
O13' Cl1 O14' . . . 101.0(15) ?
O21 Cl2 O22 . . . 109.3(5) ?
O21 Cl2 O23 . . . 109.5(4) ?
O21 Cl2 O24 . . . 110.3(5) ?
O22 Cl2 O23 . . . 110.4(4) ?
O22 Cl2 O24 . . . 106.7(4) ?
O23 Cl2 O24 . . . 110.6(5) ?

loop_
_geom_bond_atom_site_label_1
_geom_bond_atom_site_label_2
_geom_bond_site_symmetry_1
_geom_bond_site_symmetry_2
_geom_bond_distance
_geom_bond_publ_flag
Ru N11 . . 2.028(6) ?
Ru N11A . . 2.097(9) ?
Ru N11' . . 2.001(6) ?
Ru N11'A . . 2.152(6) ?
Ru N21 . . 2.157(4) ?
Ru N21A . . 1.953(5) ?
Ru N21' . . 2.159(7) ?
Ru N21'A . . 1.946(8) ?
Ru N31 . . 2.083(4) ?
Ru N31' . . 2.072(4) ?
N11 C12 . . 1.399(9) ?
N11 C16 . . 1.399(10) ?
C12 C13 . . 1.401(10) ?
C12 C12' . . 1.404(10) ?
C13 C14 . . 1.401(10) ?
C13 H13 . . .950 ?
C14 C15 . . 1.399(9) ?
C14 H14 . . .950 ?
C15 C16 . . 1.400(10) ?
C15 H15 . . .949 ?
C16 H16 . . .950 ?
N11A C12A . . 1.400(14) ?
N11A C16A . . 1.400(15) ?
C12A C13A . . 1.400(14) ?
C12A N1A . . 1.292(15) ?
C13A C14A . . 1.400(15) ?
C13A H13A . . .950 ?
C14A C15A . . 1.400(14) ?
C14A H14A . . .950 ?
C15A C16A . . 1.399(14) ?
C15A H15A . . .950 ?
C16A H16A . . .950 ?
N1A C12'A . . 1.319(14) ?
N1A H1A . . .949 ?
N11' C12' . . 1.398(10) ?
N11' C16' . . 1.398(10) ?
C12' C13' . . 1.400(10) ?
C13' C14' . . 1.401(10) ?
C13' H13' . . .950 ?
C14' C15' . . 1.398(10) ?
C14' H14' . . .950 ?
C15' C16' . . 1.400(9) ?
C15' H15' . . .951 ?
C16' H16' . . .950 ?
N11'A C12'A . . 1.400(11) ?
N11'A C16'A . . 1.400(11) ?
C12'A C13'A . . 1.399(12) ?
C13'A C14'A . . 1.401(11) ?
C13'A H13'A . . .950 ?
C14'A C15'A . . 1.400(11) ?
C14'A H14'A . . .949 ?
C15'A C16'A . . 1.400(11) ?
C15'A H15'A . . .950 ?
C16'A H16'A . . .950 ?
N21 C22 . . 1.400(8) ?
N21 C26 . . 1.399(7) ?
C22 C23 . . 1.400(8) ?
C22 N2 . . 1.366(10) ?
C23 C24 . . 1.400(7) ?
C23 H23 . . .950 ?
C24 C25 . . 1.399(8) ?
C24 H24 . . .950 ?
C25 C26 . . 1.401(8) ?
C25 H25 . . .949 ?
C26 H26 . . .951 ?
N21A C22A . . 1.401(10) ?
N21A C26A . . 1.400(9) ?
C22A C23A . . 1.400(9) ?
C22A C22'A . . 1.472(9) ?
C23A C24A . . 1.400(9) ?
C23A H23A . . .950 ?
C24A C25A . . 1.398(10) ?
C24A H24A . . .950 ?
C25A C26A . . 1.399(9) ?
C25A H25A . . .950 ?
C26A H26A . . .950 ?
N2 C22' . . 1.382(9) ?
N2 H2 . . .912 ?
N21' C22' . . 1.399(10) ?
N21' C26' . . 1.399(9) ?
C22' C23' . . 1.401(10) ?
C23' C24' . . 1.398(9) ?
C23' H23' . . .950 ?
C24' C25' . . 1.400(10) ?
C24' H24' . . .950 ?
C25' C26' . . 1.399(9) ?
C25' H25' . . .950 ?
C26' H26' . . .950 ?
N21'A C22'A . . 1.399(11) ?
N21'A C26'A . . 1.399(10) ?
C22'A C23'A . . 1.400(12) ?
C23'A C24'A . . 1.399(10) ?
C23'A H23'A . . .950 ?
C24'A C25'A . . 1.399(11) ?
C24'A H24'A . . .950 ?
C25'A C26'A . . 1.400(12) ?
C25'A H25'A . . .950 ?
C26'A H26'A . . .950 ?
N31 C32 . . 1.384(8) ?
N31 C36 . . 1.306(7) ?
C32 C33 . . 1.385(8) ?
C32 C32' . . 1.492(8) ?
C33 C34 . . 1.385(9) ?
C33 H33 . . .971 ?
C34 C341 . . 1.517(10) ?
C34 C35 . . 1.363(10) ?
C341 H341a . . .945 ?
C341 H341b . . .951 ?
C341 H341c . . .960 ?
C35 C36 . . 1.418(9) ?
C35 H35 . . .963 ?
C36 H36 . . .988 ?
N31' C32' . . 1.351(7) ?
N31' C36' . . 1.343(7) ?
C32' C33' . . 1.368(8) ?
C33' C34' . . 1.388(9) ?
C33' H33' . . .968 ?
C34' C341' . . 1.486(10) ?
C34' C35' . . 1.360(9) ?
C341' H341'a . . .972 ?
C341' H341'b . . .962 ?
C341' H341'c . . .957 ?
C35' C36' . . 1.384(9) ?
C35' H35' . . .979 ?
C36' H36' . . .975 ?
N4 C42 . . 1.55(2) ?
N4 N42 . . 1.55(2) ?
N4 H4 . . .933(17) ?
N4 N41 . '7 556' 1.42(2) ?
N41 C42 . . 1.308(19) ?
N41 C46 . . 1.334(15) ?
C41 N42 . . 1.308(19) ?
C41 C46 . . 1.334(15) ?
C42 C43 . . 1.30(2) ?
N42 C43 . . 1.30(2) ?
C43 C44 . . 1.41(2) ?
C43 H43 . . .949 ?
C44 C45 . . 1.35(2) ?
C44 H44 . . .959 ?
C45 C46 . . 1.294(18) ?
C45 H45 . . .921 ?
C46 H46 . . .958 ?
Cl1 O11 . . 1.414(6) ?
Cl1 O12 . . 1.325(6) ?
Cl1 O13 . . 1.483(12) ?
Cl1 O14 . . 1.412(15) ?
Cl1 O12' . . 1.68(2) ?
Cl1 O13' . . 1.43(3) ?
Cl1 O14' . . 1.350(18) ?
Cl2 O21 . . 1.432(6) ?
Cl2 O22 . . 1.399(8) ?
Cl2 O23 . . 1.413(6) ?
Cl2 O24 . . 1.494(8) ?

loop_
_geom_hbond_atom_site_label_D
_geom_hbond_atom_site_label_H
_geom_hbond_atom_site_label_A
_geom_hbond_site_symmetry_D
_geom_hbond_site_symmetry_H
_geom_hbond_site_symmetry_A
_geom_hbond_distance_DH
_geom_hbond_distance_HA
_geom_hbond_distance_DA
_geom_hbond_angle_DHA
_geom_hbond_publ_flag
? ? ? ? ? ? ? ? ? ? ?

loop_
_geom_torsion_atom_site_label_1
_geom_torsion_atom_site_label_2
_geom_torsion_atom_site_label_3
_geom_torsion_atom_site_label_4
_geom_torsion_site_symmetry_1
_geom_torsion_site_symmetry_2
_geom_torsion_site_symmetry_3
_geom_torsion_site_symmetry_4
_geom_torsion
_geom_torsion_publ_flag
? ? ? ? ? ? ? ? ? ?
